data_2002867
loop_
_publ_author_name
'Mueller-Buschbaum, Hk'
'Tams, G'

_publ_section_title
;
Zur Kristallstruktur von Oxometallaten A M2 O4: Ca Ga(2-x) M(x) O4 mit
M= Fe, Al und M= Cr; Ca Ga.7 Fe.7 Al.6 O4 und Ca Ga1.65 Cr.3
;
_journal_name_full 'Journal of the Less-Common Metals'
_journal_page_first 163
_journal_page_last 169
_journal_paper_doi 10.1016/0022-5088(91)90273-7
_journal_volume 171
_journal_year 1991
_chemical_formula_structural 'Ca Ga1.65 Cr.35 O4'
_chemical_formula_sum 'Ca Cr0.35 Ga1.65 O4'
_chemical_name_systematic
;
Calcium gallium chromium oxide (1/1.65/.35/4)
;
_space_group_IT_number 62
_symmetry_cell_setting orthorhombic
_symmetry_Int_Tables_number 62
_symmetry_space_group_name_Hall '-P 2ac 2n'
_symmetry_space_group_name_H-M 'P n m a'
_cell_angle_alpha 90
_cell_angle_beta 90
_cell_angle_gamma 90
_cell_formula_units_Z 4
_cell_length_a 9.0698(36)
_cell_length_b 2.9634(14)
_cell_length_c 10.6021(31)
_cell_volume 285.0
_refine_ls_R_factor_all 0.052
_cod_original_formula_sum 'Ca Cr.35 Ga1.65 O4'
_cod_database_code 2002867

loop_
_symmetry_equiv_pos_as_xyz
x,y,z
1/2+x,1/2-y,1/2-z
-x,1/2+y,-z
1/2-x,-y,1/2+z
-x,-y,-z
1/2-x,1/2+y,1/2+z
x,1/2-y,z
1/2+x,y,1/2-z

loop_
_atom_site_label
_atom_site_type_symbol
_atom_site_symmetry_multiplicity
_atom_site_Wyckoff_symbol
_atom_site_fract_x
_atom_site_fract_y
_atom_site_fract_z
_atom_site_occupancy
_atom_site_attached_hydrogens
_atom_site_calc_flag
Ca1 Ca2+ 4 c 0.7587(3) 0.25 0.6579(2) 1. 0 d
Ga1 Ga3+ 4 c 0.4381(2) 0.25 0.6122(2) 0.825 0 d
Cr1 Cr3+ 4 c 0.4381(2) 0.25 0.6122(2) 0.175 0 d
Ga2 Ga3+ 4 c 0.4173(2) 0.25 0.1020(2) 0.825 0 d
Cr2 Cr3+ 4 c 0.4173(2) 0.25 0.1020(2) 0.175 0 d
O1 O2- 4 c 0.209(1) 0.25 0.160(1) 1. 0 d
O2 O2- 4 c 0.116(1) 0.25 0.477(1) 1. 0 d
O3 O2- 4 c 0.527(1) 0.25 0.785(1) 1. 0 d
O4 O2- 4 c 0.421(1) 0.25 0.430(1) 1. 0 d

loop_
_atom_type_symbol
_atom_type_oxidation_number
Ca2+ 2.000
Ga3+ 3.000
Cr3+ 3.000
O2- -2.000
